data_4350806
loop_
_publ_author_name
'Guo, Yanchao'
'Shi, Tao'
'Si, Zhenjun'
'Duan, Qian'
'Shi, Linfang'

_publ_section_title
;
 Novel magnetic CoII complexes: Synthesis and characterization
;
_journal_name_full 'Inorganic Chemistry Communications'
_journal_page_first 15
_journal_page_last 18
_journal_paper_doi 10.1016/j.inoche.2013.04.039
_journal_volume 34
_journal_year 2013
_chemical_formula_moiety 'C43 H34 Co N4 O6, H2 O'
_chemical_formula_sum 'C43 H36 Co N4 O7'
_chemical_formula_weight 779.69
_space_group_IT_number 2
_space_group_name_Hall '-P 1'
_space_group_name_H-M_alt 'P -1'
_symmetry_cell_setting triclinic
_symmetry_space_group_name_H-M 'P -1'
_atom_sites_solution_hydrogens geom
_atom_sites_solution_primary direct
_atom_sites_solution_secondary difmap
_cell_angle_alpha 105.2380(10)
_cell_angle_beta 91.3190(10)
_cell_angle_gamma 97.0810(10)
_cell_formula_units_Z 2
_cell_length_a 9.7663(5)
_cell_length_b 13.3383(6)
_cell_length_c 14.6433(7)
_cell_measurement_reflns_used 10148
_cell_measurement_temperature 293(2)
_cell_measurement_theta_max 26.08
_cell_measurement_theta_min 1.84
_cell_volume 1823.36(15)
_computing_cell_refinement 'SAINT (Bruker, 1999)'
_computing_data_collection 'SMART (Bruker, 1997)'
_computing_data_reduction SAINT
_computing_molecular_graphics 'SHELXTL-PLUS (Sheldrick, 1990)'
_computing_publication_material SHELXL-97
_computing_structure_refinement 'SHELXL-97 (Sheldrick, 1997)'
_computing_structure_solution 'SHELXS-97 (Sheldrick, 1997)'
_diffrn_ambient_temperature 293(2)
_diffrn_measured_fraction_theta_full 0.982
_diffrn_measured_fraction_theta_max 0.982
_diffrn_measurement_device_type 'Bruker APEX CCD area-detector'
_diffrn_measurement_method '\w scans'
_diffrn_radiation_monochromator graphite
_diffrn_radiation_source 'fine-focus sealed tube'
_diffrn_radiation_type MoK\a
_diffrn_radiation_wavelength 0.71073
_diffrn_reflns_av_R_equivalents 0.0148
_diffrn_reflns_av_sigmaI/netI 0.0315
_diffrn_reflns_limit_h_max 12
_diffrn_reflns_limit_h_min -11
_diffrn_reflns_limit_k_max 16
_diffrn_reflns_limit_k_min -15
_diffrn_reflns_limit_l_max 18
_diffrn_reflns_limit_l_min -11
_diffrn_reflns_number 10148
_diffrn_reflns_theta_full 26.08
_diffrn_reflns_theta_max 26.08
_diffrn_reflns_theta_min 1.84
_exptl_absorpt_coefficient_mu 0.530
_exptl_absorpt_correction_T_max 0.948
_exptl_absorpt_correction_T_min 0.821
_exptl_absorpt_correction_type multi-scan
_exptl_absorpt_process_details 'SADABS (Sheldrick, 1996)'
_exptl_crystal_colour red
_exptl_crystal_density_diffrn 1.420
_exptl_crystal_density_method 'not measured'
_exptl_crystal_description nubby
_exptl_crystal_F_000 810
_exptl_crystal_size_max 0.42
_exptl_crystal_size_mid 0.31
_exptl_crystal_size_min 0.10
_refine_diff_density_max 2.467
_refine_diff_density_min -1.176
_refine_diff_density_rms 0.099
_refine_ls_extinction_method none
_refine_ls_goodness_of_fit_ref 1.056
_refine_ls_hydrogen_treatment mixed
_refine_ls_matrix_type full
_refine_ls_number_parameters 504
_refine_ls_number_reflns 7092
_refine_ls_number_restraints 1
_refine_ls_restrained_S_all 1.056
_refine_ls_R_factor_all 0.0806
_refine_ls_R_factor_gt 0.0707
_refine_ls_shift/su_max 0.000
_refine_ls_shift/su_mean 0.000
_refine_ls_structure_factor_coef Fsqd
_refine_ls_weighting_details 'calc w=1/[\s^2^(Fo^2^)+(0.1158P)^2^+4.2041P] where P=(Fo^2^+2Fc^2^)/3'
_refine_ls_weighting_scheme calc
_refine_ls_wR_factor_gt 0.1978
_refine_ls_wR_factor_ref 0.2075
_reflns_number_gt 6050
_reflns_number_total 7222
_reflns_threshold_expression >2sigma(I)
_cod_data_source_file Inorg6Chem-Commun-2013-34-15.cif
_cod_data_source_block st-0001
_cod_original_sg_symbol_H-M P-1
_cod_database_code 4350806

loop_
_symmetry_equiv_pos_as_xyz
'x, y, z'
'-x, -y, -z'

loop_
_atom_site_label
_atom_site_type_symbol
_atom_site_fract_x
_atom_site_fract_y
_atom_site_fract_z
_atom_site_U_iso_or_equiv
_atom_site_adp_type
_atom_site_occupancy
_atom_site_symmetry_multiplicity
_atom_site_calc_flag
_atom_site_refinement_flags
_atom_site_disorder_assembly
_atom_site_disorder_group
Co1 Co 0.27116(5) 0.41939(4) 0.22097(3) 0.02328(18) Uani 1 1 d . . .
O5 O 0.9384(3) 0.8572(2) 0.7503(2) 0.0373(7) Uani 1 1 d . . .
O1 O 0.1746(3) 0.5466(2) 0.27828(19) 0.0332(6) Uani 1 1 d . . .
O2 O 0.0610(3) 0.5042(2) 0.3961(2) 0.0428(7) Uani 1 1 d . . .
O6 O 0.1795(3) 0.3407(2) 0.3151(2) 0.0331(6) Uani 1 1 d . . .
H6A H 0.2046 0.2825 0.3052 0.050 Uiso 1 1 calc R . .
O7 O 1.1810(4) 0.9988(4) 0.9567(3) 0.0621(11) Uani 1 1 d D . .
O4 O 0.9325(4) 1.0000(3) 0.8674(3) 0.0641(11) Uani 1 1 d . . .
H4 H 1.0064 0.9845 0.8834 0.096 Uiso 1 1 calc R . .
N4 N 0.1276(3) 0.3549(2) 0.1003(2) 0.0253(6) Uani 1 1 d . . .
N3 N 0.3414(3) 0.5092(2) 0.1250(2) 0.0258(6) Uani 1 1 d . . .
N1 N 0.3981(3) 0.2976(3) 0.1746(2) 0.0299(7) Uani 1 1 d . . .
N2 N 0.4516(3) 0.4753(3) 0.3173(2) 0.0329(7) Uani 1 1 d . . .
C16 C 0.0604(4) 0.3763(3) -0.0538(3) 0.0325(9) Uani 1 1 d . . .
C17 C 0.1466(4) 0.4032(3) 0.0299(3) 0.0262(7) Uani 1 1 d . . .
C29 C 0.1371(4) 0.8971(3) 0.4984(3) 0.0395(10) Uani 1 1 d . . .
C27 C 0.1882(5) 0.7587(3) 0.3653(3) 0.0371(9) Uani 1 1 d . . .
H27 H 0.2314 0.7380 0.3088 0.045 Uiso 1 1 calc R . .
C26 C 0.1129(4) 0.6840(3) 0.4012(3) 0.0296(8) Uani 1 1 d . . .
C43 C 0.8836(4) 0.9348(3) 0.7924(3) 0.0329(8) Uani 1 1 d . . .
C40 C 0.7475(4) 0.9524(3) 0.7535(3) 0.0322(8) Uani 1 1 d . . .
C14 C -0.0655(5) 0.2439(3) 0.0066(3) 0.0404(10) Uani 1 1 d . . .
H14 H -0.1366 0.1890 0.0004 0.048 Uiso 1 1 calc R . .
C1 C 0.3713(4) 0.2112(3) 0.1040(3) 0.0355(9) Uani 1 1 d . . .
H1 H 0.2875 0.1991 0.0690 0.043 Uiso 1 1 calc R . .
C21 C 0.2595(4) 0.4867(3) 0.0435(3) 0.0263(7) Uani 1 1 d . . .
C13 C 0.0245(4) 0.2770(3) 0.0886(3) 0.0316(8) Uani 1 1 d . . .
H13 H 0.0112 0.2431 0.1362 0.038 Uiso 1 1 calc R . .
C15 C -0.0473(4) 0.2933(4) -0.0635(3) 0.0400(10) Uani 1 1 d . . .
H15 H -0.1062 0.2721 -0.1179 0.048 Uiso 1 1 calc R . .
C25 C 0.1135(4) 0.5687(3) 0.3553(3) 0.0269(8) Uani 1 1 d . . .
C23 C 0.4716(4) 0.6479(3) 0.0762(3) 0.0387(10) Uani 1 1 d . . .
H23 H 0.5440 0.7027 0.0894 0.046 Uiso 1 1 calc R . .
C19 C 0.1912(5) 0.5124(4) -0.1095(3) 0.0398(10) Uani 1 1 d . . .
H19 H 0.2055 0.5484 -0.1557 0.048 Uiso 1 1 calc R . .
C18 C 0.0867(5) 0.4338(4) -0.1230(3) 0.0406(10) Uani 1 1 d . . .
H18 H 0.0302 0.4161 -0.1784 0.049 Uiso 1 1 calc R . .
C20 C 0.2812(4) 0.5420(3) -0.0256(3) 0.0329(9) Uani 1 1 d . . .
C28 C 0.1995(5) 0.8647(3) 0.4135(3) 0.0433(11) Uani 1 1 d . . .
H28 H 0.2494 0.9142 0.3885 0.052 Uiso 1 1 calc R . .
C24 C 0.4439(4) 0.5882(3) 0.1402(3) 0.0323(8) Uani 1 1 d . . .
H24 H 0.4994 0.6043 0.1960 0.039 Uiso 1 1 calc R . .
C22 C 0.3909(5) 0.6251(3) -0.0065(3) 0.0390(10) Uani 1 1 d . . .
H22 H 0.4086 0.6644 -0.0498 0.047 Uiso 1 1 calc R . .
C41 C 0.6794(5) 0.8831(3) 0.6728(3) 0.0415(10) Uani 1 1 d . . .
H41 H 0.7206 0.8265 0.6389 0.050 Uiso 1 1 calc R . .
C8 C 0.6731(5) 0.4274(4) 0.3583(4) 0.0518(14) Uani 1 1 d . . .
C30 C 0.0580(4) 0.8217(3) 0.5317(3) 0.0397(10) Uani 1 1 d . . .
H30 H 0.0124 0.8424 0.5873 0.048 Uiso 1 1 calc R . .
C32 C 0.1588(5) 1.0109(3) 0.5546(4) 0.0486(12) Uani 1 1 d . . .
H32A H 0.0836 1.0244 0.5964 0.058 Uiso 1 1 calc R . .
H32B H 0.1569 1.0548 0.5114 0.058 Uiso 1 1 calc R . .
C31 C 0.0457(4) 0.7166(3) 0.4840(3) 0.0339(9) Uani 1 1 d . . .
H31 H -0.0080 0.6675 0.5075 0.041 Uiso 1 1 calc R . .
C12 C 0.4786(5) 0.5631(4) 0.3862(3) 0.0454(11) Uani 1 1 d . . .
H12 H 0.4145 0.6104 0.3958 0.054 Uiso 1 1 calc R . .
C4 C 0.6180(5) 0.2427(4) 0.2073(4) 0.0468(12) Uani 1 1 d . . .
C5 C 0.5200(4) 0.3134(3) 0.2266(3) 0.0345(9) Uani 1 1 d . . .
C39 C 0.6837(5) 1.0378(3) 0.7996(4) 0.0468(12) Uani 1 1 d . . .
H39 H 0.7301 1.0869 0.8517 0.056 Uiso 1 1 calc R . .
C2 C 0.4630(5) 0.1375(4) 0.0799(4) 0.0482(12) Uani 1 1 d . . .
H2 H 0.4403 0.0781 0.0294 0.058 Uiso 1 1 calc R . .
C10 C 0.6951(6) 0.5207(5) 0.4321(4) 0.0623(16) Uani 1 1 d . . .
H10 H 0.7750 0.5361 0.4717 0.075 Uiso 1 1 calc R . .
C9 C 0.5476(4) 0.4081(3) 0.3030(3) 0.0358(9) Uani 1 1 d . . .
C7 C 0.7690(5) 0.3532(6) 0.3369(5) 0.0664(18) Uani 1 1 d . . .
H7 H 0.8513 0.3660 0.3738 0.080 Uiso 1 1 calc R . .
C3 C 0.5860(5) 0.1527(4) 0.1305(4) 0.0533(13) Uani 1 1 d . . .
H3 H 0.6482 0.1043 0.1146 0.064 Uiso 1 1 calc R . .
C11 C 0.6003(6) 0.5878(5) 0.4455(4) 0.0580(15) Uani 1 1 d . . .
H11 H 0.6152 0.6501 0.4937 0.070 Uiso 1 1 calc R . .
C42 C 0.5484(7) 0.8987(4) 0.6427(5) 0.081(2) Uani 1 1 d . . .
H42 H 0.5041 0.8527 0.5880 0.098 Uiso 1 1 calc R . .
C33 C 0.2954(6) 1.0398(4) 0.6132(5) 0.074(2) Uani 1 1 d . . .
H33 H 0.3678 1.0286 0.5679 0.088 Uiso 1 1 calc R . .
C6 C 0.7439(5) 0.2645(5) 0.2645(5) 0.0619(16) Uani 1 1 d . . .
H6 H 0.8089 0.2178 0.2521 0.074 Uiso 1 1 calc R . .
C34 C 0.3160(12) 1.1552(6) 0.6627(10) 0.197(8) Uani 1 1 d . . .
C38 C 0.5540(7) 1.0523(4) 0.7708(6) 0.093(3) Uani 1 1 d . . .
H38 H 0.5139 1.1099 0.8039 0.111 Uiso 1 1 calc R . .
C37 C 0.4833(9) 0.9816(5) 0.6930(7) 0.125(4) Uani 1 1 d . . .
O3 O 0.4175(11) 1.2105(4) 0.6597(8) 0.226(6) Uani 1 1 d . . .
C36 C 0.3210(7) 0.9849(6) 0.6777(5) 0.0788(19) Uani 1 1 d . . .
H36A H 0.2736 0.9138 0.6554 0.095 Uiso 1 1 calc R . .
H36B H 0.2848 1.0176 0.7378 0.095 Uiso 1 1 calc R . .
C35 C 0.2064(13) 1.2020(11) 0.7133(13) 0.318(15) Uani 1 1 d . . .
H35A H 0.2364 1.2752 0.7419 0.476 Uiso 1 1 calc R . .
H35B H 0.1813 1.1679 0.7618 0.476 Uiso 1 1 calc R . .
H35C H 0.1278 1.1945 0.6703 0.476 Uiso 1 1 calc R . .
H7B H 1.108(8) 0.947(7) 0.925(8) 0.19(5) Uiso 1 1 d D . .
H7A H 1.158(6) 1.009(5) 1.013(4) 0.055(18) Uiso 1 1 d . . .

loop_
_atom_site_aniso_label
_atom_site_aniso_U_11
_atom_site_aniso_U_22
_atom_site_aniso_U_33
_atom_site_aniso_U_23
_atom_site_aniso_U_13
_atom_site_aniso_U_12
Co1 0.0226(3) 0.0235(3) 0.0233(3) 0.0066(2) -0.00321(18) 0.00187(19)
O5 0.0330(15) 0.0304(15) 0.0461(17) 0.0065(13) 0.0000(12) 0.0033(12)
O1 0.0437(16) 0.0309(14) 0.0272(13) 0.0093(11) 0.0043(12) 0.0098(12)
O2 0.0528(19) 0.0297(15) 0.0436(17) 0.0068(13) 0.0183(14) 0.0005(13)
O6 0.0366(15) 0.0281(14) 0.0360(15) 0.0121(12) 0.0006(12) 0.0027(11)
O7 0.0356(19) 0.077(3) 0.065(3) 0.001(2) -0.0114(18) 0.0181(18)
O4 0.049(2) 0.065(2) 0.061(2) -0.0211(19) -0.0298(17) 0.0264(18)
N4 0.0240(15) 0.0256(15) 0.0256(15) 0.0052(12) -0.0033(12) 0.0054(12)
N3 0.0234(15) 0.0266(15) 0.0264(15) 0.0054(12) 0.0008(12) 0.0038(12)
N1 0.0245(16) 0.0320(17) 0.0369(18) 0.0153(14) 0.0003(13) 0.0048(13)
N2 0.0304(17) 0.0370(18) 0.0308(17) 0.0136(14) -0.0078(13) -0.0055(14)
C16 0.035(2) 0.036(2) 0.0246(18) 0.0008(16) -0.0043(15) 0.0131(17)
C17 0.0267(18) 0.0255(18) 0.0255(18) 0.0019(14) -0.0017(14) 0.0109(14)
C29 0.035(2) 0.030(2) 0.049(3) 0.0019(18) -0.0159(19) 0.0122(17)
C27 0.047(2) 0.033(2) 0.031(2) 0.0083(17) -0.0008(18) 0.0053(18)
C26 0.0302(19) 0.031(2) 0.0275(18) 0.0064(16) -0.0038(15) 0.0075(15)
C43 0.0286(19) 0.033(2) 0.034(2) 0.0067(17) -0.0053(16) 0.0010(16)
C40 0.035(2) 0.0274(19) 0.034(2) 0.0116(16) -0.0094(16) -0.0007(16)
C14 0.035(2) 0.035(2) 0.043(2) 0.0018(19) -0.0123(18) -0.0016(17)
C1 0.032(2) 0.032(2) 0.044(2) 0.0108(18) 0.0044(17) 0.0068(16)
C21 0.0272(18) 0.0267(18) 0.0265(18) 0.0065(15) 0.0024(14) 0.0112(14)
C13 0.0277(19) 0.0289(19) 0.035(2) 0.0036(16) -0.0039(15) 0.0025(15)
C15 0.036(2) 0.044(2) 0.033(2) -0.0018(18) -0.0156(17) 0.0061(18)
C25 0.0256(18) 0.0279(18) 0.0256(18) 0.0055(15) -0.0044(14) 0.0025(14)
C23 0.036(2) 0.034(2) 0.048(2) 0.0153(19) 0.0097(19) 0.0003(17)
C19 0.048(3) 0.049(3) 0.030(2) 0.0183(19) 0.0050(18) 0.018(2)
C18 0.047(3) 0.053(3) 0.0225(19) 0.0069(18) -0.0060(17) 0.020(2)
C20 0.036(2) 0.037(2) 0.0305(19) 0.0137(17) 0.0089(16) 0.0151(17)
C28 0.053(3) 0.031(2) 0.045(3) 0.0130(19) -0.013(2) 0.0021(19)
C24 0.0292(19) 0.031(2) 0.035(2) 0.0076(16) 0.0010(16) 0.0023(16)
C22 0.044(2) 0.040(2) 0.041(2) 0.0221(19) 0.0141(19) 0.0121(19)
C41 0.052(3) 0.027(2) 0.043(2) 0.0082(18) -0.017(2) 0.0026(18)
C8 0.031(2) 0.075(4) 0.058(3) 0.045(3) -0.017(2) -0.015(2)
C30 0.030(2) 0.040(2) 0.041(2) -0.0041(19) -0.0067(17) 0.0134(18)
C32 0.045(3) 0.032(2) 0.063(3) 0.000(2) -0.021(2) 0.0145(19)
C31 0.0268(19) 0.037(2) 0.035(2) 0.0031(17) -0.0047(16) 0.0063(16)
C12 0.049(3) 0.044(3) 0.038(2) 0.012(2) -0.016(2) -0.012(2)
C4 0.030(2) 0.057(3) 0.070(3) 0.041(3) 0.009(2) 0.014(2)
C5 0.0224(18) 0.044(2) 0.047(2) 0.029(2) 0.0017(16) 0.0042(16)
C39 0.047(3) 0.026(2) 0.059(3) -0.001(2) -0.027(2) 0.0054(18)
C2 0.043(3) 0.036(2) 0.069(3) 0.015(2) 0.013(2) 0.014(2)
C10 0.046(3) 0.085(4) 0.057(3) 0.039(3) -0.027(2) -0.027(3)
C9 0.0251(19) 0.047(2) 0.041(2) 0.027(2) -0.0068(16) -0.0042(17)
C7 0.026(2) 0.096(5) 0.098(5) 0.069(4) -0.015(3) -0.001(3)
C3 0.042(3) 0.048(3) 0.083(4) 0.031(3) 0.019(3) 0.023(2)
C11 0.063(3) 0.059(3) 0.043(3) 0.015(2) -0.024(2) -0.024(3)
C42 0.102(5) 0.032(3) 0.094(5) -0.005(3) -0.074(4) 0.012(3)
C33 0.050(3) 0.034(3) 0.119(5) -0.012(3) -0.048(3) 0.020(2)
C6 0.026(2) 0.079(4) 0.100(5) 0.056(4) 0.001(3) 0.013(2)
C34 0.149(8) 0.053(4) 0.322(16) -0.070(7) -0.193(11) 0.054(5)
C38 0.081(4) 0.037(3) 0.136(6) -0.021(3) -0.070(4) 0.026(3)
C37 0.119(6) 0.039(3) 0.183(9) -0.029(4) -0.119(6) 0.035(4)
O3 0.268(10) 0.041(3) 0.336(13) 0.039(5) -0.241(10) -0.029(4)
C36 0.065(4) 0.076(4) 0.087(5) 0.007(4) -0.009(3) 0.014(3)
C35 0.172(11) 0.205(13) 0.41(2) -0.248(16) -0.185(14) 0.144(11)

loop_
_atom_type_symbol
_atom_type_description
_atom_type_scat_dispersion_real
_atom_type_scat_dispersion_imag
_atom_type_scat_source
C C 0.0033 0.0016 'International Tables Vol C Tables 4.2.6.8 and 6.1.1.4'
H H 0.0000 0.0000 'International Tables Vol C Tables 4.2.6.8 and 6.1.1.4'
N N 0.0061 0.0033 'International Tables Vol C Tables 4.2.6.8 and 6.1.1.4'
O O 0.0106 0.0060 'International Tables Vol C Tables 4.2.6.8 and 6.1.1.4'
Co Co 0.3494 0.9721 'International Tables Vol C Tables 4.2.6.8 and 6.1.1.4'

loop_
_geom_angle_atom_site_label_1
_geom_angle_atom_site_label_2
_geom_angle_atom_site_label_3
_geom_angle
_geom_angle_site_symmetry_1
_geom_angle_site_symmetry_3
O1 Co1 O6 90.69(11) . .
O1 Co1 N1 171.57(12) . .
O6 Co1 N1 90.16(12) . .
O1 Co1 N3 83.18(11) . .
O6 Co1 N3 172.69(11) . .
N1 Co1 N3 96.49(12) . .
O1 Co1 N4 96.03(11) . .
O6 Co1 N4 99.20(11) . .
N1 Co1 N4 92.11(12) . .
N3 Co1 N4 77.59(12) . .
O1 Co1 N2 93.79(13) . .
O6 Co1 N2 90.18(12) . .
N1 Co1 N2 77.82(13) . .
N3 Co1 N2 94.17(12) . .
N4 Co1 N2 166.30(13) . .
C25 O1 Co1 129.2(2) . .
Co1 O6 H6A 109.5 . .
H7B O7 H7A 101(9) . .
C43 O4 H4 109.5 . .
C13 N4 C17 118.2(3) . .
C13 N4 Co1 128.0(3) . .
C17 N4 Co1 113.8(2) . .
C24 N3 C21 118.4(3) . .
C24 N3 Co1 127.7(3) . .
C21 N3 Co1 113.5(2) . .
C1 N1 C5 117.9(4) . .
C1 N1 Co1 128.2(3) . .
C5 N1 Co1 113.9(3) . .
C12 N2 C9 117.8(4) . .
C12 N2 Co1 129.1(3) . .
C9 N2 Co1 113.1(3) . .
C15 C16 C17 116.8(4) . .
C15 C16 C18 124.1(4) . .
C17 C16 C18 119.1(4) . .
N4 C17 C16 123.1(4) . .
N4 C17 C21 117.4(3) . .
C16 C17 C21 119.4(4) . .
C28 C29 C30 118.2(4) . .
C28 C29 C32 120.7(5) . .
C30 C29 C32 121.1(4) . .
C26 C27 C28 120.4(4) . .
C26 C27 H27 119.8 . .
C28 C27 H27 119.8 . .
C27 C26 C31 119.0(4) . .
C27 C26 C25 120.5(4) . .
C31 C26 C25 120.3(4) . .
O5 C43 O4 124.6(4) . .
O5 C43 C40 119.3(4) . .
O4 C43 C40 116.0(4) . .
C41 C40 C39 117.8(4) . .
C41 C40 C43 121.7(4) . .
C39 C40 C43 120.4(4) . .
C15 C14 C13 119.3(4) . .
C15 C14 H14 120.3 . .
C13 C14 H14 120.3 . .
N1 C1 C2 123.0(4) . .
N1 C1 H1 118.5 . .
C2 C1 H1 118.5 . .
N3 C21 C20 122.7(4) . .
N3 C21 C17 117.5(3) . .
C20 C21 C17 119.9(3) . .
N4 C13 C14 122.4(4) . .
N4 C13 H13 118.8 . .
C14 C13 H13 118.8 . .
C14 C15 C16 120.0(4) . .
C14 C15 H15 120.0 . .
C16 C15 H15 120.0 . .
O2 C25 O1 125.3(4) . .
O2 C25 C26 118.9(3) . .
O1 C25 C26 115.6(3) . .
C22 C23 C24 119.4(4) . .
C22 C23 H23 120.3 . .
C24 C23 H23 120.3 . .
C18 C19 C20 121.3(4) . .
C18 C19 H19 119.3 . .
C20 C19 H19 119.3 . .
C19 C18 C16 121.3(4) . .
C19 C18 H18 119.3 . .
C16 C18 H18 119.3 . .
C21 C20 C22 116.9(4) . .
C21 C20 C19 119.0(4) . .
C22 C20 C19 124.1(4) . .
C29 C28 C27 120.7(4) . .
C29 C28 H28 119.7 . .
C27 C28 H28 119.7 . .
N3 C24 C23 122.7(4) . .
N3 C24 H24 118.7 . .
C23 C24 H24 118.7 . .
C23 C22 C20 119.9(4) . .
C23 C22 H22 120.0 . .
C20 C22 H22 120.0 . .
C40 C41 C42 119.8(5) . .
C40 C41 H41 120.1 . .
C42 C41 H41 120.1 . .
C10 C8 C9 116.6(5) . .
C10 C8 C7 124.1(5) . .
C9 C8 C7 119.3(5) . .
C31 C30 C29 121.3(4) . .
C31 C30 H30 119.3 . .
C29 C30 H30 119.3 . .
C29 C32 C33 112.0(4) . .
C29 C32 H32A 109.2 . .
C33 C32 H32A 109.2 . .
C29 C32 H32B 109.2 . .
C33 C32 H32B 109.2 . .
H32A C32 H32B 107.9 . .
C30 C31 C26 120.3(4) . .
C30 C31 H31 119.9 . .
C26 C31 H31 119.9 . .
N2 C12 C11 122.7(5) . .
N2 C12 H12 118.6 . .
C11 C12 H12 118.6 . .
C5 C4 C3 117.4(4) . .
C5 C4 C6 119.7(5) . .
C3 C4 C6 122.9(5) . .
N1 C5 C4 122.7(4) . .
N1 C5 C9 117.2(4) . .
C4 C5 C9 120.2(4) . .
C38 C39 C40 122.3(4) . .
C38 C39 H39 118.9 . .
C40 C39 H39 118.9 . .
C3 C2 C1 119.7(5) . .
C3 C2 H2 120.1 . .
C1 C2 H2 120.1 . .
C11 C10 C8 120.1(4) . .
C11 C10 H10 120.0 . .
C8 C10 H10 120.0 . .
N2 C9 C8 123.2(5) . .
N2 C9 C5 118.0(3) . .
C8 C9 C5 118.8(4) . .
C6 C7 C8 122.1(5) . .
C6 C7 H7 118.9 . .
C8 C7 H7 118.9 . .
C2 C3 C4 119.2(4) . .
C2 C3 H3 120.4 . .
C4 C3 H3 120.4 . .
C10 C11 C12 119.6(5) . .
C10 C11 H11 120.2 . .
C12 C11 H11 120.2 . .
C37 C42 C41 121.3(5) . .
C37 C42 H42 119.3 . .
C41 C42 H42 119.3 . .
C36 C33 C34 109.0(8) . .
C36 C33 C32 118.8(6) . .
C34 C33 C32 109.8(4) . .
C36 C33 H33 106.2 . .
C34 C33 H33 106.2 . .
C32 C33 H33 106.2 . .
C7 C6 C4 120.0(5) . .
C7 C6 H6 120.0 . .
C4 C6 H6 120.0 . .
O3 C34 C35 117.3(10) . .
O3 C34 C33 123.0(12) . .
C35 C34 C33 119.7(12) . .
C39 C38 C37 120.2(6) . .
C39 C38 H38 119.9 . .
C37 C38 H38 119.9 . .
C38 C37 C42 118.4(6) . .
C38 C37 C36 118.0(7) . .
C42 C37 C36 122.3(5) . .
C33 C36 C37 111.4(7) . .
C33 C36 H36A 109.4 . .
C37 C36 H36A 109.4 . .
C33 C36 H36B 109.4 . .
C37 C36 H36B 109.4 . .
H36A C36 H36B 108.0 . .
C34 C35 H35A 109.5 . .
C34 C35 H35B 109.5 . .
H35A C35 H35B 109.5 . .
C34 C35 H35C 109.5 . .
H35A C35 H35C 109.5 . .
H35B C35 H35C 109.5 . .

loop_
_geom_bond_atom_site_label_1
_geom_bond_atom_site_label_2
_geom_bond_distance
_geom_bond_site_symmetry_2
Co1 O1 2.038(3) .
Co1 O6 2.094(3) .
Co1 N1 2.143(3) .
Co1 N3 2.147(3) .
Co1 N4 2.149(3) .
Co1 N2 2.158(3) .
O5 C43 1.247(5) .
O1 C25 1.271(5) .
O2 C25 1.239(5) .
O6 H6A 0.8200 .
O7 H7B 0.943(11) .
O7 H7A 0.84(6) .
O4 C43 1.250(5) .
O4 H4 0.8200 .
N4 C13 1.327(5) .
N4 C17 1.357(5) .
N3 C24 1.330(5) .
N3 C21 1.365(5) .
N1 C1 1.323(5) .
N1 C5 1.361(5) .
N2 C12 1.322(6) .
N2 C9 1.358(6) .
C16 C15 1.406(6) .
C16 C17 1.409(5) .
C16 C18 1.432(6) .
C17 C21 1.437(5) .
C29 C28 1.386(7) .
C29 C30 1.389(7) .
C29 C32 1.511(6) .
C27 C26 1.386(6) .
C27 C28 1.394(6) .
C27 H27 0.9300 .
C26 C31 1.386(6) .
C26 C25 1.509(5) .
C43 C40 1.503(5) .
C40 C41 1.390(6) .
C40 C39 1.391(6) .
C14 C15 1.361(7) .
C14 C13 1.409(6) .
C14 H14 0.9300 .
C1 C2 1.394(6) .
C1 H1 0.9300 .
C21 C20 1.406(5) .
C13 H13 0.9300 .
C15 H15 0.9300 .
C23 C22 1.372(7) .
C23 C24 1.391(6) .
C23 H23 0.9300 .
C19 C18 1.341(7) .
C19 C20 1.431(6) .
C19 H19 0.9300 .
C18 H18 0.9300 .
C20 C22 1.409(6) .
C28 H28 0.9300 .
C24 H24 0.9300 .
C22 H22 0.9300 .
C41 C42 1.400(7) .
C41 H41 0.9300 .
C8 C10 1.408(9) .
C8 C9 1.411(6) .
C8 C7 1.426(9) .
C30 C31 1.381(6) .
C30 H30 0.9300 .
C32 C33 1.520(6) .
C32 H32A 0.9700 .
C32 H32B 0.9700 .
C31 H31 0.9300 .
C12 C11 1.408(6) .
C12 H12 0.9300 .
C4 C5 1.407(6) .
C4 C3 1.409(8) .
C4 C6 1.427(7) .
C5 C9 1.442(6) .
C39 C38 1.378(7) .
C39 H39 0.9300 .
C2 C3 1.362(8) .
C2 H2 0.9300 .
C10 C11 1.348(9) .
C10 H10 0.9300 .
C7 C6 1.358(9) .
C7 H7 0.9300 .
C3 H3 0.9300 .
C11 H11 0.9300 .
C42 C37 1.391(10) .
C42 H42 0.9300 .
C33 C36 1.374(10) .
C33 C34 1.506(8) .
C33 H33 0.9800 .
C6 H6 0.9300 .
C34 O3 1.169(16) .
C34 C35 1.430(18) .
C38 C37 1.379(8) .
C38 H38 0.9300 .
C37 C36 1.604(10) .
C36 H36A 0.9700 .
C36 H36B 0.9700 .
C35 H35A 0.9600 .
C35 H35B 0.9600 .
C35 H35C 0.9600 .
